data_7005256
loop_
_publ_author_name
'Ramaswamy Murugavel'
'Ramasamy Pothiraja'
'Nayanmoni Gogoi'
'Rodolphe Cl\'erac'
'Lollita Lecren'
'Ray J. Butcher'
'Munirathinam Nethaji'

_publ_section_title
;
 Synthesis, magnetic behaviour, and X-ray structures of dinuclear
 copper complexes with multiple bridges. Efficient and selective
 catalysts for polymerization of 2,6-dimethylphenol
;
_journal_issue 23
_journal_name_full 'Dalton Transactions'
_journal_page_first 2405
_journal_paper_doi 10.1039/b618559b
_journal_year 2007
_chemical_formula_moiety 'C38 H50 Cu2 N8 O6 P2, CH2Cl2, 2(H2O)'
_chemical_formula_sum 'C39 H56 Cl2 Cu2 N8 O8 P2'
_chemical_formula_weight 1024.84
_chemical_melting_point 189.5(5)
_chemical_name_common Copper-alkoxide-phosphinate
_chemical_name_systematic
;
?
;
_space_group_IT_number 12
_symmetry_cell_setting monoclinic
_symmetry_space_group_name_Hall '-C 2y'
_symmetry_space_group_name_H-M 'C 1 2/m 1'
_atom_sites_solution_hydrogens geom
_atom_sites_solution_primary direct
_atom_sites_solution_secondary difmap
_audit_creation_method SHELXL-97
_cell_angle_alpha 90.00
_cell_angle_beta 125.619(5)
_cell_angle_gamma 90.00
_cell_formula_units_Z 2
_cell_length_a 16.360(5)
_cell_length_b 17.733(5)
_cell_length_c 9.758(5)
_cell_measurement_temperature 293(2)
_cell_volume 2301.3(15)
_computing_cell_refinement 'BRUKER SMART APEX CCD'
_computing_data_collection 'BRUKER SMART APEX CCD'
_computing_data_reduction 'BRUKER SAINT'
_computing_molecular_graphics ORTEP-III
_computing_publication_material 'WINGX V.164.05'
_computing_structure_refinement 'SHELXL-97 (Sheldrick, 1997)'
_computing_structure_solution SHELXS-97
_diffrn_ambient_temperature 293(2)
_diffrn_detector_area_resol_mean 0.3
_diffrn_measured_fraction_theta_full 0.977
_diffrn_measured_fraction_theta_max 0.977
_diffrn_measurement_device_type 'BRUKER SMART APEX CCD'
_diffrn_measurement_method OMEGA-PHI
_diffrn_radiation_monochromator graphite
_diffrn_radiation_source 'fine-focus sealed tube'
_diffrn_radiation_type MoK\a
_diffrn_radiation_wavelength 0.71073
_diffrn_reflns_av_R_equivalents 0.0285
_diffrn_reflns_av_sigmaI/netI 0.0312
_diffrn_reflns_limit_h_max 20
_diffrn_reflns_limit_h_min -21
_diffrn_reflns_limit_k_max 22
_diffrn_reflns_limit_k_min -23
_diffrn_reflns_limit_l_max 12
_diffrn_reflns_limit_l_min -12
_diffrn_reflns_number 10025
_diffrn_reflns_theta_full 28.04
_diffrn_reflns_theta_max 28.04
_diffrn_reflns_theta_min 1.91
_exptl_absorpt_coefficient_mu 1.168
_exptl_absorpt_correction_T_max 0.9227
_exptl_absorpt_correction_T_min 0.5765
_exptl_absorpt_correction_type multi-scan
_exptl_absorpt_process_details 'SADABS (SHELDRICK,1997)'
_exptl_crystal_colour blue
_exptl_crystal_density_diffrn 1.479
_exptl_crystal_density_method 'not measured'
_exptl_crystal_description 'rectangular plate'
_exptl_crystal_F_000 1064
_exptl_crystal_size_max 0.53
_exptl_crystal_size_mid 0.29
_exptl_crystal_size_min 0.07
_refine_diff_density_max 0.610
_refine_diff_density_min -0.299
_refine_diff_density_rms 0.076
_refine_ls_extinction_method none
_refine_ls_goodness_of_fit_ref 1.075
_refine_ls_hydrogen_treatment mixed
_refine_ls_matrix_type fullcycle
_refine_ls_number_parameters 153
_refine_ls_number_reflns 2813
_refine_ls_number_restraints 0
_refine_ls_restrained_S_all 1.075
_refine_ls_R_factor_all 0.0649
_refine_ls_R_factor_gt 0.0508
_refine_ls_shift/su_max 0.001
_refine_ls_shift/su_mean 0.000
_refine_ls_structure_factor_coef Fsqd
_refine_ls_weighting_details 'calc w=1/[\s^2^(Fo^2^)+(0.0786P)^2^+3.8337P] where P=(Fo^2^+2Fc^2^)/3'
_refine_ls_weighting_scheme calc
_refine_ls_wR_factor_gt 0.1466
_refine_ls_wR_factor_ref 0.1539
_reflns_number_gt 2256
_reflns_number_total 2813
_reflns_threshold_expression >2sigma(I)
_cod_data_source_file b618559b.txt
_cod_data_source_block rp440_m
_cod_depositor_comments
;
The following automatic conversions were performed:
'_exptl_absorpt_correction_type' value 'Multi-scan' changed to
'multi-scan' according to
'/home/saulius/struct/CIF-dictionaries/cif_core.dic' dictionary named
'cif_core.dic' version 2.4.1 from 2010-06-29.

Automatic conversion script
Id: cif_fix_enum 1527 2010-12-29 10:47:43Z saulius 

The following automatic conversions were performed:

'_chemical_melting_point' value '189-190' was changed to '189.5(5)' -
the average value was taken and precision was estimated.

Automatic conversion script
Id: cif_fix_values 1646 2011-03-28 12:23:43Z adriana 
;
_cod_database_code 7005256

loop_
_symmetry_equiv_pos_as_xyz
'x, y, z'
'-x, y, -z'
'x+1/2, y+1/2, z'
'-x+1/2, y+1/2, -z'
'-x, -y, -z'
'x, -y, z'
'-x+1/2, -y+1/2, -z'
'x+1/2, -y+1/2, z'

loop_
_atom_site_label
_atom_site_type_symbol
_atom_site_fract_x
_atom_site_fract_y
_atom_site_fract_z
_atom_site_U_iso_or_equiv
_atom_site_adp_type
_atom_site_occupancy
_atom_site_symmetry_multiplicity
_atom_site_calc_flag
_atom_site_refinement_flags
_atom_site_disorder_assembly
_atom_site_disorder_group
Cu1 Cu 0.5000 0.08463(3) 1.0000 0.0437(2) Uani 1 2 d S . .
P1 P 0.39802(9) 0.0000 1.21135(16) 0.0472(3) Uani 1 2 d S . .
O1 O 0.4117(2) 0.0000 0.8819(3) 0.0341(6) Uani 1 2 d S . .
O2 O 0.4478(2) 0.07322(15) 1.2229(4) 0.0592(7) Uani 1 1 d . . .
O3 O 0.5000 -0.1701(3) 0.5000 0.0959(16) Uani 1 2 d S . .
N1 N 0.38678(18) -0.15606(14) 0.8616(3) 0.0413(6) Uani 1 1 d . . .
N2 N 0.31033(18) -0.13793(14) 0.6991(3) 0.0404(6) Uani 1 1 d . . .
C1 C 0.3550(2) -0.21655(18) 0.9011(4) 0.0454(7) Uani 1 1 d . . .
C2 C 0.2591(3) -0.23662(19) 0.7638(5) 0.0495(8) Uani 1 1 d . . .
H2 H 0.2207 -0.2768 0.7582 0.059 Uiso 1 1 calc R . .
C3 C 0.2320(2) -0.18571(19) 0.6383(4) 0.0458(7) Uani 1 1 d . . .
C4 C 0.3190(2) -0.07069(17) 0.6237(4) 0.0402(7) Uani 1 1 d . . .
H4A H 0.2621 -0.0677 0.5063 0.048 Uiso 1 1 calc R . .
H4B H 0.3797 -0.0736 0.6282 0.048 Uiso 1 1 calc R . .
C5 C 0.3225(3) 0.0000 0.7162(5) 0.0336(8) Uani 1 2 d S . .
H5 H 0.2644 0.0000 0.7213 0.040 Uiso 1 2 calc SR . .
C6 C 0.4178(3) -0.2511(2) 1.0730(5) 0.0597(10) Uani 1 1 d . . .
H6A H 0.4809 -0.2251 1.1404 0.090 Uiso 1 1 calc R . .
H6B H 0.4296 -0.3033 1.0637 0.090 Uiso 1 1 calc R . .
H6C H 0.3832 -0.2472 1.1252 0.090 Uiso 1 1 calc R . .
C7 C 0.1363(3) -0.1790(2) 0.4656(5) 0.0643(10) Uani 1 1 d . . .
H7A H 0.1408 -0.1371 0.4080 0.096 Uiso 1 1 calc R . .
H7B H 0.0813 -0.1711 0.4741 0.096 Uiso 1 1 calc R . .
H7C H 0.1251 -0.2245 0.4036 0.096 Uiso 1 1 calc R . .
C8 C 0.2718(3) 0.0000 1.0191(6) 0.0428(10) Uani 1 2 d S . .
C9 C 0.2227(3) -0.0674(2) 0.9437(5) 0.0501(8) Uani 1 1 d . . .
H9 H 0.2551 -0.1129 0.9922 0.060 Uiso 1 1 calc R . .
C10 C 0.1255(3) -0.0674(2) 0.7963(5) 0.0566(9) Uani 1 1 d . . .
H10 H 0.0934 -0.1128 0.7460 0.068 Uiso 1 1 calc R . .
C11 C 0.0766(4) 0.0000 0.7244(7) 0.0592(13) Uani 1 2 d S . .
H11 H 0.0108 0.0000 0.6278 0.071 Uiso 1 2 calc SR . .
Cl1 Cl 0.0905(3) -0.0362(4) 1.1490(5) 0.170(3) Uani 0.50 1 d P . .
C12 C 0.0000 0.0000 1.0000 0.28(2) Uani 1 4 d S . .

loop_
_atom_site_aniso_label
_atom_site_aniso_U_11
_atom_site_aniso_U_22
_atom_site_aniso_U_33
_atom_site_aniso_U_23
_atom_site_aniso_U_13
_atom_site_aniso_U_12
Cu1 0.0266(3) 0.0309(3) 0.0413(3) 0.000 0.0014(2) 0.000
P1 0.0382(6) 0.0543(7) 0.0433(6) 0.000 0.0204(5) 0.000
O1 0.0253(13) 0.0321(14) 0.0285(13) 0.000 0.0064(11) 0.000
O2 0.0438(13) 0.0549(15) 0.0606(16) -0.0091(12) 0.0200(12) -0.0053(11)
O3 0.147(5) 0.052(2) 0.088(3) 0.000 0.068(4) 0.000
N1 0.0309(12) 0.0363(13) 0.0386(13) -0.0010(11) 0.0098(11) -0.0019(10)
N2 0.0293(12) 0.0380(13) 0.0376(13) -0.0067(10) 0.0103(10) -0.0017(10)
C1 0.0404(17) 0.0370(16) 0.0504(18) -0.0031(13) 0.0216(15) -0.0014(13)
C2 0.0411(17) 0.0396(17) 0.060(2) -0.0095(15) 0.0245(16) -0.0101(14)
C3 0.0298(14) 0.0429(17) 0.0502(18) -0.0128(14) 0.0150(13) -0.0048(13)
C4 0.0334(14) 0.0427(17) 0.0325(14) -0.0047(12) 0.0124(12) -0.0025(12)
C5 0.0228(17) 0.035(2) 0.0306(19) 0.000 0.0086(15) 0.000
C6 0.057(2) 0.050(2) 0.059(2) 0.0092(17) 0.0271(19) -0.0033(17)
C7 0.0369(18) 0.064(2) 0.056(2) -0.0163(19) 0.0069(16) -0.0105(17)
C8 0.036(2) 0.048(2) 0.043(2) 0.000 0.023(2) 0.000
C9 0.0459(18) 0.0459(18) 0.057(2) 0.0030(15) 0.0295(17) -0.0018(15)
C10 0.0457(19) 0.057(2) 0.061(2) -0.0077(17) 0.0270(18) -0.0137(16)
C11 0.039(3) 0.075(4) 0.051(3) 0.000 0.019(2) 0.000
Cl1 0.100(2) 0.310(10) 0.100(2) 0.041(3) 0.057(2) 0.057(4)
C12 0.18(2) 0.61(7) 0.084(12) 0.000 0.091(16) 0.000

loop_
_atom_type_symbol
_atom_type_description
_atom_type_scat_dispersion_real
_atom_type_scat_dispersion_imag
_atom_type_scat_source
C C 0.0033 0.0016 'International Tables Vol C Tables 4.2.6.8 and 6.1.1.4'
H H 0.0000 0.0000 'International Tables Vol C Tables 4.2.6.8 and 6.1.1.4'
N N 0.0061 0.0033 'International Tables Vol C Tables 4.2.6.8 and 6.1.1.4'
O O 0.0106 0.0060 'International Tables Vol C Tables 4.2.6.8 and 6.1.1.4'
P P 0.1023 0.0942 'International Tables Vol C Tables 4.2.6.8 and 6.1.1.4'
Cu Cu 0.3201 1.2651 'International Tables Vol C Tables 4.2.6.8 and 6.1.1.4'
Cl Cl 0.1484 0.1585 'International Tables Vol C Tables 4.2.6.8 and 6.1.1.4'

loop_
_geom_angle_atom_site_label_1
_geom_angle_atom_site_label_2
_geom_angle_atom_site_label_3
_geom_angle
_geom_angle_site_symmetry_1
_geom_angle_site_symmetry_3
_geom_angle_publ_flag
O1 Cu1 O1 77.99(12) . 5_657 ?
O1 Cu1 N1 168.17(10) . 5_657 ?
O1 Cu1 N1 90.71(10) 5_657 5_657 ?
O1 Cu1 N1 90.71(10) . 6 ?
O1 Cu1 N1 168.17(10) 5_657 6 ?
N1 Cu1 N1 100.76(15) 5_657 6 ?
O1 Cu1 Cu1 39.00(6) . 5_657 ?
O1 Cu1 Cu1 39.00(6) 5_657 5_657 ?
N1 Cu1 Cu1 129.62(7) 5_657 5_657 ?
N1 Cu1 Cu1 129.62(7) 6 5_657 ?
O2 P1 O2 119.7(2) . 6 ?
O2 P1 C8 108.65(13) . . ?
O2 P1 C8 108.65(13) 6 . ?
C5 O1 Cu1 126.74(9) . . ?
C5 O1 Cu1 126.74(9) . 5_657 ?
Cu1 O1 Cu1 102.01(12) . 5_657 ?
C1 N1 N2 105.9(2) . . ?
C1 N1 Cu1 132.7(2) . 5_657 ?
N2 N1 Cu1 119.9(2) . 5_657 ?
C3 N2 N1 110.8(3) . . ?
C3 N2 C4 129.8(3) . . ?
N1 N2 C4 119.2(2) . . ?
N1 C1 C2 109.7(3) . . ?
N1 C1 C6 121.4(3) . . ?
C2 C1 C6 128.9(3) . . ?
C3 C2 C1 106.7(3) . . ?
C3 C2 H2 126.6 . . ?
C1 C2 H2 126.6 . . ?
N2 C3 C2 106.9(3) . . ?
N2 C3 C7 123.3(3) . . ?
C2 C3 C7 129.8(3) . . ?
N2 C4 C5 110.9(3) . . ?
N2 C4 H4A 109.5 . . ?
C5 C4 H4A 109.5 . . ?
N2 C4 H4B 109.5 . . ?
C5 C4 H4B 109.5 . . ?
H4A C4 H4B 108.1 . . ?
O1 C5 C4 109.6(2) . 6 ?
O1 C5 C4 109.6(2) . . ?
C4 C5 C4 110.5(4) 6 . ?
O1 C5 H5 109.1 . . ?
C4 C5 H5 109.1 6 . ?
C4 C5 H5 109.1 . . ?
C1 C6 H6A 109.5 . . ?
C1 C6 H6B 109.5 . . ?
H6A C6 H6B 109.5 . . ?
C1 C6 H6C 109.5 . . ?
H6A C6 H6C 109.5 . . ?
H6B C6 H6C 109.5 . . ?
C3 C7 H7A 109.5 . . ?
C3 C7 H7B 109.5 . . ?
H7A C7 H7B 109.5 . . ?
C3 C7 H7C 109.5 . . ?
H7A C7 H7C 109.5 . . ?
H7B C7 H7C 109.5 . . ?
C9 C8 C9 118.9(5) . 6 ?
C9 C8 P1 120.6(2) . . ?
C9 C8 P1 120.6(2) 6 . ?
C8 C9 C10 120.6(3) . . ?
C8 C9 H9 119.7 . . ?
C10 C9 H9 119.7 . . ?
C11 C10 C9 120.0(4) . . ?
C11 C10 H10 120.0 . . ?
C9 C10 H10 120.0 . . ?
C10 C11 C10 119.9(5) 6 . ?
C10 C11 H11 120.0 6 . ?
C10 C11 H11 120.0 . . ?
Cl1 Cl1 C12 64.4(2) 6 . ?
Cl1 C12 Cl1 128.9(5) 6 5_557 ?
Cl1 C12 Cl1 180.0(3) 6 2_557 ?
Cl1 C12 Cl1 51.1(5) 5_557 2_557 ?
Cl1 C12 Cl1 51.1(5) 6 . ?
Cl1 C12 Cl1 180.0(3) 5_557 . ?
Cl1 C12 Cl1 128.9(5) 2_557 . ?

loop_
_geom_bond_atom_site_label_1
_geom_bond_atom_site_label_2
_geom_bond_distance
_geom_bond_site_symmetry_2
_geom_bond_publ_flag
Cu1 O1 1.9311(17) . ?
Cu1 O1 1.9311(17) 5_657 ?
Cu1 N1 1.986(3) 5_657 ?
Cu1 N1 1.986(2) 6 ?
Cu1 Cu1 3.0016(13) 5_657 ?
P1 O2 1.502(3) . ?
P1 O2 1.502(3) 6 ?
P1 C8 1.808(5) . ?
O1 C5 1.412(4) . ?
O1 Cu1 1.9311(17) 5_657 ?
N1 C1 1.343(4) . ?
N1 N2 1.368(3) . ?
N1 Cu1 1.986(2) 5_657 ?
N2 C3 1.351(4) . ?
N2 C4 1.451(4) . ?
C1 C2 1.391(5) . ?
C1 C6 1.496(5) . ?
C2 C3 1.371(5) . ?
C2 H2 0.9300 . ?
C3 C7 1.495(5) . ?
C4 C5 1.526(4) . ?
C4 H4A 0.9700 . ?
C4 H4B 0.9700 . ?
C5 C4 1.526(4) 6 ?
C5 H5 0.9800 . ?
C6 H6A 0.9600 . ?
C6 H6B 0.9600 . ?
C6 H6C 0.9600 . ?
C7 H7A 0.9600 . ?
C7 H7B 0.9600 . ?
C7 H7C 0.9600 . ?
C8 C9 1.388(4) . ?
C8 C9 1.388(4) 6 ?
C9 C10 1.391(5) . ?
C9 H9 0.9300 . ?
C10 C11 1.381(5) . ?
C10 H10 0.9300 . ?
C11 C10 1.381(5) 6 ?
C11 H11 0.9300 . ?
Cl1 Cl1 1.283(13) 6 ?
Cl1 C12 1.487(4) . ?
C12 Cl1 1.487(4) 6 ?
C12 Cl1 1.487(4) 5_557 ?
C12 Cl1 1.487(4) 2_557 ?

loop_
_geom_torsion_atom_site_label_1
_geom_torsion_atom_site_label_2
_geom_torsion_atom_site_label_3
_geom_torsion_atom_site_label_4
_geom_torsion
_geom_torsion_site_symmetry_1
_geom_torsion_site_symmetry_2
_geom_torsion_site_symmetry_3
_geom_torsion_site_symmetry_4
_geom_torsion_publ_flag
O1 Cu1 O1 C5 -157.2(4) 5_657 . . . ?
N1 Cu1 O1 C5 -139.6(5) 5_657 . . . ?
N1 Cu1 O1 C5 26.3(3) 6 . . . ?
Cu1 Cu1 O1 C5 -157.2(4) 5_657 . . . ?
O1 Cu1 O1 Cu1 0.0 5_657 . . 5_657 ?
N1 Cu1 O1 Cu1 17.6(6) 5_657 . . 5_657 ?
N1 Cu1 O1 Cu1 -176.46(13) 6 . . 5_657 ?
C1 N1 N2 C3 0.4(4) . . . . ?
Cu1 N1 N2 C3 -167.8(2) 5_657 . . . ?
C1 N1 N2 C4 175.4(3) . . . . ?
Cu1 N1 N2 C4 7.2(4) 5_657 . . . ?
N2 N1 C1 C2 0.2(4) . . . . ?
Cu1 N1 C1 C2 166.2(2) 5_657 . . . ?
N2 N1 C1 C6 -177.7(3) . . . . ?
Cu1 N1 C1 C6 -11.8(5) 5_657 . . . ?
N1 C1 C2 C3 -0.7(4) . . . . ?
C6 C1 C2 C3 177.0(4) . . . . ?
N1 N2 C3 C2 -0.8(4) . . . . ?
C4 N2 C3 C2 -175.1(3) . . . . ?
N1 N2 C3 C7 178.3(3) . . . . ?
C4 N2 C3 C7 4.0(5) . . . . ?
C1 C2 C3 N2 0.9(4) . . . . ?
C1 C2 C3 C7 -178.1(4) . . . . ?
C3 N2 C4 C5 110.1(4) . . . . ?
N1 N2 C4 C5 -63.8(4) . . . . ?
Cu1 O1 C5 C4 15.2(4) . . . 6 ?
Cu1 O1 C5 C4 -136.5(2) 5_657 . . 6 ?
Cu1 O1 C5 C4 136.5(2) . . . . ?
Cu1 O1 C5 C4 -15.2(4) 5_657 . . . ?
N2 C4 C5 O1 66.0(4) . . . . ?
N2 C4 C5 C4 -173.26(18) . . . 6 ?
O2 P1 C8 C9 155.6(3) . . . . ?
O2 P1 C8 C9 23.9(4) 6 . . . ?
O2 P1 C8 C9 -23.9(4) . . . 6 ?
O2 P1 C8 C9 -155.6(3) 6 . . 6 ?
C9 C8 C9 C10 -0.8(7) 6 . . . ?
P1 C8 C9 C10 179.7(3) . . . . ?
C8 C9 C10 C11 -0.6(6) . . . . ?
C9 C10 C11 C10 2.0(8) . . . 6 ?
Cl1 Cl1 C12 Cl1 -163(100) 6 . . 5_557 ?
Cl1 Cl1 C12 Cl1 180.0 6 . . 2_557 ?
